data_2224300
loop_
_publ_author_name
'Jing, Xue-Hui'
'Sun, Wei-Wei'
'Gao, En-Qing'

_publ_section_title
;
 Bis[3-(2-carboxyethenyl)pyridinium-1-acetato]dichloridozinc(II)
;
_journal_coeditor_code HY2249
_journal_issue 12
_journal_name_full 'Acta Crystallographica Section E'
_journal_page_first m1598
_journal_paper_doi 10.1107/S160053680904793X
_journal_volume 65
_journal_year 2009
_chemical_formula_iupac '[Zn Cl2 (C10 H9 N O4)2]'
_chemical_formula_moiety 'C20 H18 Cl2 N2 O8 Zn'
_chemical_formula_sum 'C20 H18 Cl2 N2 O8 Zn'
_chemical_formula_weight 550.63
_chemical_name_systematic
;
Bis[3-(2-carboxyethenyl)pyridinium-1-acetato]dichloridozinc(II)
;
_space_group_IT_number 15
_symmetry_cell_setting monoclinic
_symmetry_space_group_name_Hall '-C 2yc'
_symmetry_space_group_name_H-M 'C 1 2/c 1'
_atom_sites_solution_hydrogens geom
_atom_sites_solution_primary direct
_atom_sites_solution_secondary difmap
_audit_creation_method SHELXL-97
_cell_angle_alpha 90.00
_cell_angle_beta 108.6850(10)
_cell_angle_gamma 90.00
_cell_formula_units_Z 4
_cell_length_a 16.6247(6)
_cell_length_b 7.1973(3)
_cell_length_c 18.8873(7)
_cell_measurement_reflns_used 9202
_cell_measurement_temperature 296(2)
_cell_measurement_theta_max 26.00
_cell_measurement_theta_min 2.28
_cell_volume 2140.81(14)
_computing_cell_refinement 'SAINT (Bruker, 2007)'
_computing_data_collection 'APEX2 (Bruker, 2007)'
_computing_data_reduction 'SAINT (Bruker, 2007)'
_computing_molecular_graphics 'SHELXTL (Sheldrick, 2008) and DIAMOND (Brandenburg, 1999)'
_computing_publication_material 'SHELXTL (Sheldrick, 2008)'
_computing_structure_refinement 'SHELXL97 (Sheldrick, 2008)'
_computing_structure_solution 'SHELXS97 (Sheldrick, 2008)'
_diffrn_ambient_temperature 296(2)
_diffrn_measured_fraction_theta_full 0.993
_diffrn_measured_fraction_theta_max 0.993
_diffrn_measurement_device_type 'Bruker APEXII CCD'
_diffrn_measurement_method '\f and \w'
_diffrn_radiation_monochromator graphite
_diffrn_radiation_source 'fine-focus sealed tube'
_diffrn_radiation_type MoK\a
_diffrn_radiation_wavelength 0.71073
_diffrn_reflns_av_R_equivalents 0.0188
_diffrn_reflns_av_sigmaI/netI 0.0089
_diffrn_reflns_limit_h_max 20
_diffrn_reflns_limit_h_min -21
_diffrn_reflns_limit_k_max 8
_diffrn_reflns_limit_k_min -9
_diffrn_reflns_limit_l_max 23
_diffrn_reflns_limit_l_min -24
_diffrn_reflns_number 27422
_diffrn_reflns_theta_full 27.51
_diffrn_reflns_theta_max 27.51
_diffrn_reflns_theta_min 2.28
_exptl_absorpt_coefficient_mu 1.449
_exptl_absorpt_correction_T_max 0.8929
_exptl_absorpt_correction_T_min 0.8453
_exptl_absorpt_correction_type multi-scan
_exptl_absorpt_process_details '(SADABS; Bruker, 2001)'
_exptl_crystal_colour colorless
_exptl_crystal_density_diffrn 1.708
_exptl_crystal_density_method 'not measured'
_exptl_crystal_description block
_exptl_crystal_F_000 1120
_exptl_crystal_size_max 0.12
_exptl_crystal_size_mid 0.12
_exptl_crystal_size_min 0.08
_refine_diff_density_max 0.496
_refine_diff_density_min -0.235
_refine_ls_extinction_method none
_refine_ls_goodness_of_fit_ref 1.064
_refine_ls_hydrogen_treatment mixed
_refine_ls_matrix_type full
_refine_ls_number_parameters 154
_refine_ls_number_reflns 2450
_refine_ls_number_restraints 0
_refine_ls_restrained_S_all 1.064
_refine_ls_R_factor_all 0.0297
_refine_ls_R_factor_gt 0.0278
_refine_ls_shift/su_max 0.000
_refine_ls_shift/su_mean 0.000
_refine_ls_structure_factor_coef Fsqd
_refine_ls_weighting_details 'calc w=1/[\s^2^(Fo^2^)+(0.0424P)^2^+2.553P] where P=(Fo^2^+2Fc^2^)/3'
_refine_ls_weighting_scheme calc
_refine_ls_wR_factor_gt 0.0745
_refine_ls_wR_factor_ref 0.0765
_reflns_number_gt 2309
_reflns_number_total 2450
_reflns_threshold_expression I>2\s(I)
_cod_data_source_file hy2249.cif
_cod_data_source_block I
_cod_depositor_comments
;
The following automatic conversions were performed:
'_symmetry_cell_setting' value 'Monoclinic' changed to 'monoclinic'
according to '/home/saulius/struct/CIF-dictionaries/cif_core.dic'
dictionary named 'cif_core.dic' version 2.4.1 from 2010-06-29.

Automatic conversion script
Id: cif_fix_enum 1527 2010-12-29 10:47:43Z saulius 

The following automatic conversions were performed:

'_symmetry_cell_setting' value 'Monoclinic' changed to 'monoclinic'
according to /home/saulius/struct/CIF-dictionaries/cif_core.dic
dictionary named 'cif_core.dic' version 2.4.1 from 2010-06-29.

Automatic conversion script
Id: cif_fix_values 1715 2011-07-08 13:25:40Z adriana 
;
_cod_original_sg_symbol_H-M 'C 2/c'
_cod_database_code 2224300
_cod_database_fobs_code 2224300

loop_
_symmetry_equiv_pos_as_xyz
'x, y, z'
'-x, y, -z+1/2'
'x+1/2, y+1/2, z'
'-x+1/2, y+1/2, -z+1/2'
'-x, -y, -z'
'x, -y, z-1/2'
'-x+1/2, -y+1/2, -z'
'x+1/2, -y+1/2, z-1/2'

loop_
_atom_site_type_symbol
_atom_site_label
_atom_site_fract_x
_atom_site_fract_y
_atom_site_fract_z
_atom_site_U_iso_or_equiv
_atom_site_adp_type
_atom_site_calc_flag
_atom_site_refinement_flags
_atom_site_occupancy
_atom_site_disorder_assembly
_atom_site_disorder_group
Zn Zn1 0.0000 0.21438(4) 0.2500 0.02879(10) Uani d S 1 . .
C C1 0.10900(11) 0.5110(3) 0.25776(10) 0.0324(4) Uani d . 1 . .
C C2 0.14353(12) 0.6811(3) 0.22916(10) 0.0360(4) Uani d . 1 . .
H H2A 0.1139 0.7904 0.2379 0.043 Uiso calc R 1 . .
H H2B 0.2032 0.6953 0.2576 0.043 Uiso calc R 1 . .
C C3 0.20158(11) 0.6192(3) 0.12864(11) 0.0370(4) Uani d . 1 . .
H H3A 0.2525 0.5883 0.1649 0.044 Uiso calc R 1 . .
C C4 0.19519(13) 0.6114(3) 0.05458(12) 0.0432(4) Uani d . 1 . .
H H4A 0.2413 0.5734 0.0405 0.052 Uiso calc R 1 . .
C C5 0.12009(13) 0.6600(3) 0.00115(11) 0.0395(4) Uani d . 1 . .
H H5A 0.1155 0.6563 -0.0492 0.047 Uiso calc R 1 . .
C C6 0.06027(11) 0.7173(2) 0.09822(10) 0.0318(4) Uani d . 1 . .
H H6A 0.0146 0.7511 0.1137 0.038 Uiso calc R 1 . .
C C7 0.05107(12) 0.7146(2) 0.02242(10) 0.0323(4) Uani d . 1 . .
C C8 -0.02829(13) 0.7712(3) -0.03508(10) 0.0371(4) Uani d . 1 . .
H H8A -0.0273 0.7784 -0.0840 0.044 Uiso calc R 1 . .
C C9 -0.10021(13) 0.8126(3) -0.02414(11) 0.0401(4) Uani d . 1 . .
H H9A -0.1045 0.8061 0.0237 0.048 Uiso calc R 1 . .
C C10 -0.17521(12) 0.8700(3) -0.08844(10) 0.0380(4) Uani d . 1 . .
N N1 0.13464(9) 0.6713(2) 0.14914(8) 0.0290(3) Uani d . 1 . .
O O1 0.06462(9) 0.39902(19) 0.21043(7) 0.0371(3) Uani d . 1 . .
O O2 0.12548(10) 0.5002(2) 0.32652(7) 0.0509(4) Uani d . 1 . .
O O3 -0.17174(10) 0.9091(3) -0.14938(9) 0.0574(4) Uani d . 1 . .
O O4 -0.24415(10) 0.8769(3) -0.07066(9) 0.0592(5) Uani d . 1 . .
H H4B -0.290(2) 0.919(5) -0.1137(19) 0.091(11) Uiso d . 1 . .
Cl Cl1 0.07978(3) 0.02552(6) 0.34083(2) 0.03619(12) Uani d . 1 . .

loop_
_atom_site_aniso_label
_atom_site_aniso_U_11
_atom_site_aniso_U_22
_atom_site_aniso_U_33
_atom_site_aniso_U_12
_atom_site_aniso_U_13
_atom_site_aniso_U_23
Zn1 0.03138(16) 0.03059(16) 0.02483(15) 0.000 0.00960(11) 0.000
C1 0.0285(8) 0.0387(9) 0.0288(8) -0.0027(7) 0.0075(6) 0.0018(7)
C2 0.0417(9) 0.0378(9) 0.0263(8) -0.0084(8) 0.0076(7) -0.0012(7)
C3 0.0288(8) 0.0389(9) 0.0422(9) 0.0025(7) 0.0099(7) 0.0063(8)
C4 0.0391(10) 0.0484(11) 0.0485(11) 0.0031(8) 0.0231(8) 0.0044(9)
C5 0.0492(11) 0.0384(9) 0.0343(9) -0.0016(8) 0.0183(8) 0.0024(8)
C6 0.0289(8) 0.0313(8) 0.0345(9) 0.0009(6) 0.0090(7) 0.0001(7)
C7 0.0356(9) 0.0271(8) 0.0308(8) -0.0020(6) 0.0059(7) 0.0030(6)
C8 0.0411(10) 0.0382(9) 0.0283(8) -0.0014(8) 0.0060(7) 0.0027(7)
C9 0.0447(10) 0.0434(10) 0.0292(9) 0.0027(8) 0.0077(8) -0.0009(8)
C10 0.0422(10) 0.0332(9) 0.0329(9) 0.0023(7) 0.0040(7) -0.0018(7)
N1 0.0304(7) 0.0282(6) 0.0268(7) -0.0021(5) 0.0069(5) 0.0026(5)
O1 0.0436(7) 0.0394(7) 0.0300(6) -0.0126(6) 0.0142(5) -0.0051(5)
O2 0.0545(9) 0.0663(10) 0.0266(6) -0.0263(8) 0.0056(6) 0.0030(6)
O3 0.0447(8) 0.0801(12) 0.0441(8) 0.0034(8) 0.0094(7) 0.0092(8)
O4 0.0445(8) 0.0929(14) 0.0360(8) 0.0210(9) 0.0070(6) 0.0123(8)
Cl1 0.0369(2) 0.0387(2) 0.0321(2) 0.00658(17) 0.00991(17) 0.00704(16)

loop_
_atom_type_symbol
_atom_type_description
_atom_type_scat_dispersion_real
_atom_type_scat_dispersion_imag
_atom_type_scat_source
C C 0.0033 0.0016 'International Tables Vol C Tables 4.2.6.8 and 6.1.1.4'
H H 0.0000 0.0000 'International Tables Vol C Tables 4.2.6.8 and 6.1.1.4'
N N 0.0061 0.0033 'International Tables Vol C Tables 4.2.6.8 and 6.1.1.4'
O O 0.0106 0.0060 'International Tables Vol C Tables 4.2.6.8 and 6.1.1.4'
Zn Zn 0.2839 1.4301 'International Tables Vol C Tables 4.2.6.8 and 6.1.1.4'
Cl Cl 0.1484 0.1585 'International Tables Vol C Tables 4.2.6.8 and 6.1.1.4'

loop_
_geom_angle_atom_site_label_1
_geom_angle_atom_site_label_2
_geom_angle_atom_site_label_3
_geom_angle_site_symmetry_1
_geom_angle_site_symmetry_3
_geom_angle
_geom_angle_publ_flag
O1 Zn1 O1 2 . 96.63(8) ?
O1 Zn1 Cl1 2 2 115.43(4) ?
O1 Zn1 Cl1 . 2 111.82(4) ?
O1 Zn1 Cl1 2 . 111.82(4) ?
O1 Zn1 Cl1 . . 115.43(4) ?
Cl1 Zn1 Cl1 2 . 105.92(3) ?
O2 C1 O1 . . 126.04(17) ?
O2 C1 C2 . . 116.10(16) ?
O1 C1 C2 . . 117.82(15) ?
N1 C2 C1 . . 113.62(15) ?
N1 C2 H2A . . 108.8 ?
C1 C2 H2A . . 108.8 ?
N1 C2 H2B . . 108.8 ?
C1 C2 H2B . . 108.8 ?
H2A C2 H2B . . 107.7 ?
N1 C3 C4 . . 120.36(17) ?
N1 C3 H3A . . 119.8 ?
C4 C3 H3A . . 119.8 ?
C3 C4 C5 . . 119.60(18) ?
C3 C4 H4A . . 120.2 ?
C5 C4 H4A . . 120.2 ?
C4 C5 C7 . . 119.98(18) ?
C4 C5 H5A . . 120.0 ?
C7 C5 H5A . . 120.0 ?
N1 C6 C7 . . 120.43(17) ?
N1 C6 H6A . . 119.8 ?
C7 C6 H6A . . 119.8 ?
C5 C7 C6 . . 118.26(17) ?
C5 C7 C8 . . 119.55(17) ?
C6 C7 C8 . . 122.18(17) ?
C9 C8 C7 . . 126.40(18) ?
C9 C8 H8A . . 116.8 ?
C7 C8 H8A . . 116.8 ?
C8 C9 C10 . . 120.04(18) ?
C8 C9 H9A . . 120.0 ?
C10 C9 H9A . . 120.0 ?
O3 C10 O4 . . 123.81(18) ?
O3 C10 C9 . . 123.98(19) ?
O4 C10 C9 . . 112.19(17) ?
C6 N1 C3 . . 121.35(16) ?
C6 N1 C2 . . 119.36(15) ?
C3 N1 C2 . . 119.28(15) ?
C1 O1 Zn1 . . 115.16(11) ?
C10 O4 H4B . . 109(2) ?

loop_
_geom_bond_atom_site_label_1
_geom_bond_atom_site_label_2
_geom_bond_site_symmetry_2
_geom_bond_distance
_geom_bond_publ_flag
Zn1 O1 . 1.9983(13) y
Zn1 Cl1 . 2.2566(4) y
C1 O2 . 1.241(2) ?
C1 O1 . 1.253(2) ?
C1 C2 . 1.522(3) ?
C2 N1 . 1.472(2) ?
C2 H2A . 0.9700 ?
C2 H2B . 0.9700 ?
C3 N1 . 1.343(2) ?
C3 C4 . 1.370(3) ?
C3 H3A . 0.9300 ?
C4 C5 . 1.376(3) ?
C4 H4A . 0.9300 ?
C5 C7 . 1.388(3) ?
C5 H5A . 0.9300 ?
C6 N1 . 1.342(2) ?
C6 C7 . 1.390(3) ?
C6 H6A . 0.9300 ?
C7 C8 . 1.473(2) ?
C8 C9 . 1.311(3) ?
C8 H8A . 0.9300 ?
C9 C10 . 1.493(3) ?
C9 H9A . 0.9300 ?
C10 O3 . 1.204(3) ?
C10 O4 . 1.294(3) ?
O4 H4B . 0.97(4) ?

loop_
_geom_hbond_atom_site_label_D
_geom_hbond_atom_site_label_H
_geom_hbond_atom_site_label_A
_geom_hbond_site_symmetry_A
_geom_hbond_distance_DH
_geom_hbond_distance_HA
_geom_hbond_distance_DA
_geom_hbond_angle_DHA
_geom_hbond_publ_flag
O4 H4B O2 8_465 0.97(4) 1.60(4) 2.560(2) 169(3) y

loop_
_geom_torsion_atom_site_label_1
_geom_torsion_atom_site_label_2
_geom_torsion_atom_site_label_3
_geom_torsion_atom_site_label_4
_geom_torsion_site_symmetry_1
_geom_torsion_site_symmetry_2
_geom_torsion_site_symmetry_3
_geom_torsion_site_symmetry_4
_geom_torsion
_geom_torsion_publ_flag
O2 C1 C2 N1 . . . . 170.27(17) ?
O1 C1 C2 N1 . . . . -12.1(2) ?
N1 C3 C4 C5 . . . . 1.0(3) ?
C3 C4 C5 C7 . . . . -0.7(3) ?
C4 C5 C7 C6 . . . . -0.4(3) ?
C4 C5 C7 C8 . . . . 178.33(19) ?
N1 C6 C7 C5 . . . . 1.2(3) ?
N1 C6 C7 C8 . . . . -177.45(16) ?
C5 C7 C8 C9 . . . . 174.5(2) ?
C6 C7 C8 C9 . . . . -6.8(3) ?
C7 C8 C9 C10 . . . . 179.31(18) ?
C8 C9 C10 O3 . . . . -11.8(3) ?
C8 C9 C10 O4 . . . . 169.7(2) ?
C7 C6 N1 C3 . . . . -1.0(3) ?
C7 C6 N1 C2 . . . . 178.06(16) ?
C4 C3 N1 C6 . . . . -0.2(3) ?
C4 C3 N1 C2 . . . . -179.18(18) ?
C1 C2 N1 C6 . . . . 82.1(2) ?
C1 C2 N1 C3 . . . . -98.9(2) ?
O2 C1 O1 Zn1 . . . . 11.0(3) ?
C2 C1 O1 Zn1 . . . . -166.35(13) ?
O1 Zn1 O1 C1 2 . . . 57.77(12) ?
Cl1 Zn1 O1 C1 2 . . . 178.59(12) ?
Cl1 Zn1 O1 C1 . . . . -60.24(14) ?
